data_2213882
loop_
_publ_author_name
'Liu, Ju-Tao'
'Fan, Sheng-Di'
'Ng, Seik Weng'

_publ_section_title
;Diaquabis[5-(pyrazin-2-yl)-5<i>H</i>-tetrazolato-\k^2^<i>N</i>,<i>N</i>']copper(II)
 monohydrate
;
_journal_coeditor_code LH2383
_journal_issue 6
_journal_name_full 'Acta Crystallographica Section E'
_journal_page_first m1651
_journal_page_last m1651
_journal_paper_doi 10.1107/S1600536807022702
_journal_volume 63
_journal_year 2007
_chemical_formula_iupac '[Cu (C5 H3 N6)2 (H2 O)2], H2 O'
_chemical_formula_moiety 'C10 H10 Cu N12 O2 , H2 O1'
_chemical_formula_sum 'C10 H12 Cu N12 O3'
_chemical_formula_weight 411.86
_chemical_name_systematic
;
Diaquabis[5-(pyrazin-2-yl)-5H-tetrazolato-\k^2^N,N']copper(II) monohydrate
;
_space_group_IT_number 15
_symmetry_cell_setting monoclinic
_symmetry_space_group_name_Hall '-C 2yc'
_symmetry_space_group_name_H-M 'C 1 2/c 1'
_atom_sites_solution_hydrogens geom
_atom_sites_solution_primary direct
_atom_sites_solution_secondary difmap
_audit_creation_method SHELXL-97
_cell_angle_alpha 90.00
_cell_angle_beta 101.757(2)
_cell_angle_gamma 90.00
_cell_formula_units_Z 4
_cell_length_a 13.045(2)
_cell_length_b 7.3410(10)
_cell_length_c 16.869(2)
_cell_measurement_reflns_used 2454
_cell_measurement_temperature 294(2)
_cell_measurement_theta_max 26.3
_cell_measurement_theta_min 3.2
_cell_volume 1581.5(4)
_computing_cell_refinement 'SAINT (Bruker, 1998)'
_computing_data_collection 'SMART (Bruker, 1998)'
_computing_data_reduction SAINT
_computing_molecular_graphics 'X-SEED (Barbour, 2001)'
_computing_publication_material 'publCIF (Westrip, 2007)'
_computing_structure_refinement 'SHELXL97 (Sheldrick, 1997)'
_computing_structure_solution 'SHELXS97 (Sheldrick, 1997)'
_diffrn_ambient_temperature 294(2)
_diffrn_measured_fraction_theta_full 1.00
_diffrn_measured_fraction_theta_max 1.00
_diffrn_measurement_device_type 'Bruker APEX area-detector'
_diffrn_measurement_method '\f and \w'
_diffrn_radiation_monochromator graphite
_diffrn_radiation_source 'fine-focus sealed tube'
_diffrn_radiation_type MoK\a
_diffrn_radiation_wavelength 0.71073
_diffrn_reflns_av_R_equivalents 0.027
_diffrn_reflns_av_sigmaI/netI 0.029
_diffrn_reflns_limit_h_max 16
_diffrn_reflns_limit_h_min -15
_diffrn_reflns_limit_k_max 9
_diffrn_reflns_limit_k_min -9
_diffrn_reflns_limit_l_max 20
_diffrn_reflns_limit_l_min -14
_diffrn_reflns_number 4287
_diffrn_reflns_theta_full 26.3
_diffrn_reflns_theta_max 26.3
_diffrn_reflns_theta_min 2.5
_diffrn_standards_decay_% 0
_diffrn_standards_interval_count 0
_diffrn_standards_interval_time 0
_diffrn_standards_number 0
_exptl_absorpt_coefficient_mu 1.425
_exptl_absorpt_correction_T_max 0.784
_exptl_absorpt_correction_T_min 0.606
_exptl_absorpt_correction_type multi-scan
_exptl_absorpt_process_details '(SADABS; Sheldrick, 1996)'
_exptl_crystal_colour Blue
_exptl_crystal_density_diffrn 1.730
_exptl_crystal_density_method 'not measured'
_exptl_crystal_description Block
_exptl_crystal_F_000 836
_exptl_crystal_size_max 0.24
_exptl_crystal_size_mid 0.22
_exptl_crystal_size_min 0.18
_refine_diff_density_max 0.31
_refine_diff_density_min -0.27
_refine_ls_extinction_method none
_refine_ls_goodness_of_fit_ref 1.02
_refine_ls_hydrogen_treatment mixed
_refine_ls_matrix_type full
_refine_ls_number_parameters 136
_refine_ls_number_reflns 1603
_refine_ls_number_restraints 18
_refine_ls_restrained_S_all 1.02
_refine_ls_R_factor_all 0.033
_refine_ls_R_factor_gt 0.027
_refine_ls_shift/su_max 0.001
_refine_ls_shift/su_mean 0.000
_refine_ls_structure_factor_coef Fsqd
_refine_ls_weighting_details 'calc w=1/[\s^2^(Fo^2^)+(0.0428P)^2^+1.3231P] where P=(Fo^2^+2Fc^2^)/3'
_refine_ls_weighting_scheme calc
_refine_ls_wR_factor_gt 0.074
_refine_ls_wR_factor_ref 0.077
_reflns_number_gt 1375
_reflns_number_total 1603
_reflns_threshold_expression I>2\s(I)
_cod_data_source_file lh2383.cif
_cod_data_source_block I
_cod_depositor_comments
;
The following automatic conversions were performed:
'_symmetry_cell_setting' value 'Monoclinic' changed to 'monoclinic'
according to '/home/saulius/struct/CIF-dictionaries/cif_core.dic'
dictionary named 'cif_core.dic' version 2.4.1 from
2010-06-29.

'_exptl_absorpt_correction_type' value 'Multi-scan' changed
to 'multi-scan' according to
'/home/saulius/struct/CIF-dictionaries/cif_core.dic' dictionary named
'cif_core.dic' version 2.4.1 from 2010-06-29.

Automatic conversion script
Id: cif_fix_enum 1527 2010-12-29 10:47:43Z saulius 

The following automatic conversions were performed:

'_symmetry_cell_setting' value 'Monoclinic' changed to 'monoclinic'
according to /home/saulius/struct/CIF-dictionaries/cif_core.dic
dictionary named 'cif_core.dic' version 2.4.1 from
2010-06-29.

'_exptl_absorpt_correction_type' value 'Multi-scan'
changed to 'multi-scan' according to
/home/saulius/struct/CIF-dictionaries/cif_core.dic dictionary named
'cif_core.dic' version 2.4.1 from 2010-06-29.

Automatic conversion script
Id: cif_fix_values 1715 2011-07-08 13:25:40Z adriana 
;
_cod_original_sg_symbol_H-M 'C 2/c'
_cod_database_code 2213882
_cod_database_fobs_code 2213882

loop_
_symmetry_equiv_pos_as_xyz
'x, y, z'
'-x, y, -z+1/2'
'x+1/2, y+1/2, z'
'-x+1/2, y+1/2, -z+1/2'
'-x, -y, -z'
'x, -y, z-1/2'
'-x+1/2, -y+1/2, -z'
'x+1/2, -y+1/2, z-1/2'

loop_
_atom_site_type_symbol
_atom_site_label
_atom_site_fract_x
_atom_site_fract_y
_atom_site_fract_z
_atom_site_U_iso_or_equiv
_atom_site_adp_type
_atom_site_calc_flag
_atom_site_refinement_flags
_atom_site_occupancy
_atom_site_disorder_assembly
_atom_site_disorder_group
Cu Cu1 0.5000 0.5000 0.5000 0.02729(14) Uani d S 1 . .
O O1W 0.60924(12) 0.6371(2) 0.41419(10) 0.0387(4) Uani d DU 1 . .
H H11 0.6673(11) 0.582(3) 0.4237(16) 0.046 Uiso d D 1 . .
H H12 0.6171(17) 0.7461(16) 0.4309(15) 0.046 Uiso d D 1 . .
O O2W 0.5303(4) 0.6846(6) 0.2457(5) 0.0821(19) Uani d PDU 0.50 A -1
H H21 0.556(5) 0.660(7) 0.2958(15) 0.099 Uiso d PD 0.50 B -1
H H22 0.508(7) 0.583(5) 0.223(3) 0.099 Uiso d PD 0.50 C -1
N N1 0.40820(12) 0.7190(2) 0.48450(10) 0.0267(4) Uani d . 1 . .
N N2 0.32571(13) 0.7878(2) 0.43186(11) 0.0322(4) Uani d . 1 . .
N N3 0.30323(14) 0.9464(3) 0.45989(12) 0.0337(4) Uani d . 1 . .
N N4 0.36960(15) 0.9853(2) 0.53077(12) 0.0318(4) Uani d . 1 . .
N N5 0.57264(12) 0.6487(2) 0.59883(10) 0.0281(4) Uani d . 1 . .
N N6 0.64382(16) 0.8787(3) 0.72971(12) 0.0460(5) Uani d . 1 . .
C C1 0.43250(14) 0.8413(2) 0.54351(12) 0.0251(4) Uani d . 1 . .
C C2 0.52281(15) 0.8057(3) 0.60846(12) 0.0261(4) Uani d . 1 . .
C C3 0.55893(18) 0.9186(3) 0.67355(14) 0.0364(5) Uani d . 1 . .
H H3 0.5230 1.0261 0.6784 0.044 Uiso calc R 1 . .
C C4 0.6933(2) 0.7251(3) 0.71873(15) 0.0474(6) Uani d . 1 . .
H H4 0.7536 0.6941 0.7561 0.057 Uiso calc R 1 . .
C C5 0.65859(17) 0.6091(3) 0.65368(14) 0.0384(5) Uani d . 1 . .
H H5 0.6956 0.5031 0.6484 0.046 Uiso calc R 1 . .

loop_
_atom_site_aniso_label
_atom_site_aniso_U_11
_atom_site_aniso_U_22
_atom_site_aniso_U_33
_atom_site_aniso_U_12
_atom_site_aniso_U_13
_atom_site_aniso_U_23
Cu1 0.0274(2) 0.0203(2) 0.0296(2) 0.00697(13) -0.00475(14) -0.00489(14)
O1W 0.0332(8) 0.0308(8) 0.0497(10) 0.0062(6) 0.0030(7) -0.0004(7)
O2W 0.100(5) 0.073(3) 0.064(3) -0.024(3) -0.006(4) 0.005(3)
N1 0.0247(8) 0.0226(8) 0.0306(9) 0.0042(6) 0.0005(7) 0.0001(7)
N2 0.0278(8) 0.0293(9) 0.0368(10) 0.0066(7) 0.0003(7) 0.0029(8)
N3 0.0300(9) 0.0277(9) 0.0425(10) 0.0070(7) 0.0051(8) 0.0039(8)
N4 0.0310(9) 0.0233(9) 0.0416(10) 0.0048(7) 0.0089(8) 0.0007(7)
N5 0.0274(8) 0.0234(8) 0.0310(9) 0.0018(7) -0.0001(7) -0.0036(7)
N6 0.0512(12) 0.0410(12) 0.0397(11) -0.0005(9) -0.0054(9) -0.0108(9)
C1 0.0246(9) 0.0203(9) 0.0315(10) 0.0020(7) 0.0080(8) -0.0003(8)
C2 0.0267(9) 0.0222(10) 0.0298(10) -0.0013(7) 0.0064(8) -0.0014(8)
C3 0.0414(12) 0.0305(12) 0.0366(12) 0.0019(10) 0.0066(10) -0.0067(10)
C4 0.0448(13) 0.0423(14) 0.0449(14) 0.0044(11) -0.0149(11) -0.0082(11)
C5 0.0357(12) 0.0320(12) 0.0412(13) 0.0057(9) -0.0068(10) -0.0035(10)

loop_
_atom_type_symbol
_atom_type_description
_atom_type_scat_dispersion_real
_atom_type_scat_dispersion_imag
_atom_type_scat_source
C C 0.0033 0.0016 'International Tables Vol C Tables 4.2.6.8 and 6.1.1.4'
H H 0.0000 0.0000 'International Tables Vol C Tables 4.2.6.8 and 6.1.1.4'
N N 0.0061 0.0033 'International Tables Vol C Tables 4.2.6.8 and 6.1.1.4'
O O 0.0106 0.0060 'International Tables Vol C Tables 4.2.6.8 and 6.1.1.4'
Cu Cu 0.3201 1.2651 'International Tables Vol C Tables 4.2.6.8 and 6.1.1.4'

loop_
_geom_angle_atom_site_label_1
_geom_angle_atom_site_label_2
_geom_angle_atom_site_label_3
_geom_angle_site_symmetry_1
_geom_angle_site_symmetry_3
_geom_angle
N1 Cu1 N1 5_666 . 180.0000(10)
N1 Cu1 N5 5_666 5_666 80.97(6)
N1 Cu1 N5 . 5_666 99.03(6)
N1 Cu1 N5 5_666 . 99.03(6)
N1 Cu1 N5 . . 80.97(6)
N5 Cu1 N5 5_666 . 180.0
N1 Cu1 O1W 5_666 . 90.14(6)
N1 Cu1 O1W . . 89.86(6)
N5 Cu1 O1W 5_666 . 88.07(6)
N5 Cu1 O1W . . 91.93(6)
Cu1 O1W H11 . . 107.4(18)
Cu1 O1W H12 . . 103.7(17)
H11 O1W H12 . . 110.1(15)
H21 O2W H22 . . 106.4(17)
C1 N1 N2 . . 106.08(15)
C1 N1 Cu1 . . 113.68(12)
N2 N1 Cu1 . . 140.23(13)
N3 N2 N1 . . 107.61(16)
N2 N3 N4 . . 110.81(16)
C1 N4 N3 . . 103.74(16)
C5 N5 C2 . . 117.45(18)
C5 N5 Cu1 . . 129.11(14)
C2 N5 Cu1 . . 113.42(13)
C4 N6 C3 . . 116.3(2)
N4 C1 N1 . . 111.76(17)
N4 C1 C2 . . 129.91(18)
N1 C1 C2 . . 118.27(16)
N5 C2 C3 . . 120.95(18)
N5 C2 C1 . . 113.44(17)
C3 C2 C1 . . 125.58(18)
N6 C3 C2 . . 122.1(2)
N6 C3 H3 . . 118.9
C2 C3 H3 . . 118.9
N6 C4 C5 . . 122.6(2)
N6 C4 H4 . . 118.7
C5 C4 H4 . . 118.7
N5 C5 C4 . . 120.5(2)
N5 C5 H5 . . 119.8
C4 C5 H5 . . 119.8

loop_
_geom_bond_atom_site_label_1
_geom_bond_atom_site_label_2
_geom_bond_site_symmetry_2
_geom_bond_distance
Cu1 N1 . 1.990(2)
Cu1 N1 5_666 1.990(2)
Cu1 N5 . 2.056(2)
Cu1 N5 5_666 2.056(2)
Cu1 O1w . 2.445(2)
O1W H11 . 0.840(10)
O1W H12 . 0.850(10)
O2W H21 . 0.860(10)
O2W H22 . 0.860(10)
N1 C1 . 1.330(2)
N1 N2 . 1.346(2)
N2 N3 . 1.312(3)
N3 N4 . 1.356(3)
N4 C1 . 1.328(2)
N5 C5 . 1.332(3)
N5 C2 . 1.349(2)
N6 C4 . 1.331(3)
N6 C3 . 1.335(3)
C1 C2 . 1.460(3)
C2 C3 . 1.380(3)
C3 H3 . 0.9300
C4 C5 . 1.390(3)
C4 H4 . 0.9300
C5 H5 . 0.9300

loop_
_geom_hbond_atom_site_label_D
_geom_hbond_atom_site_label_H
_geom_hbond_atom_site_label_A
_geom_hbond_site_symmetry_A
_geom_hbond_distance_DH
_geom_hbond_distance_HA
_geom_hbond_distance_DA
_geom_hbond_angle_DHA
_geom_hbond_publ_flag
O1w H11 N3 3_545 0.840(10) 2.020(10) 2.857(2) 173(3) yes
O1w H12 N4 5_676 0.850(10) 2.070(10) 2.919(2) 178(2) yes
O2w H21 O1w . 0.860(10) 1.98(2) 2.841(9) 172(6) yes

loop_
_geom_torsion_atom_site_label_1
_geom_torsion_atom_site_label_2
_geom_torsion_atom_site_label_3
_geom_torsion_atom_site_label_4
_geom_torsion_site_symmetry_1
_geom_torsion
N5 Cu1 N1 C1 5_666 176.48(13)
N5 Cu1 N1 C1 . -3.52(13)
O1W Cu1 N1 C1 . -95.49(14)
N5 Cu1 N1 N2 5_666 -3.3(2)
N5 Cu1 N1 N2 . 176.7(2)
O1W Cu1 N1 N2 . 84.7(2)
C1 N1 N2 N3 . 0.1(2)
Cu1 N1 N2 N3 . 179.95(16)
N1 N2 N3 N4 . 0.0(2)
N2 N3 N4 C1 . -0.2(2)
N1 Cu1 N5 C5 5_666 2.7(2)
N1 Cu1 N5 C5 . -177.3(2)
O1W Cu1 N5 C5 . -87.79(19)
N1 Cu1 N5 C2 5_666 -175.81(14)
N1 Cu1 N5 C2 . 4.19(14)
O1W Cu1 N5 C2 . 93.74(14)
N3 N4 C1 N1 . 0.3(2)
N3 N4 C1 C2 . 177.32(19)
N2 N1 C1 N4 . -0.3(2)
Cu1 N1 C1 N4 . 179.87(13)
N2 N1 C1 C2 . -177.69(17)
Cu1 N1 C1 C2 . 2.4(2)
C5 N5 C2 C3 . -1.1(3)
Cu1 N5 C2 C3 . 177.58(16)
C5 N5 C2 C1 . 177.32(18)
Cu1 N5 C2 C1 . -4.0(2)
N4 C1 C2 N5 . -175.75(19)
N1 C1 C2 N5 . 1.1(3)
N4 C1 C2 C3 . 2.6(3)
N1 C1 C2 C3 . 179.5(2)
C4 N6 C3 C2 . 1.3(4)
N5 C2 C3 N6 . -0.2(3)
C1 C2 C3 N6 . -178.4(2)
C3 N6 C4 C5 . -1.3(4)
C2 N5 C5 C4 . 1.1(3)
Cu1 N5 C5 C4 . -177.28(18)
N6 C4 C5 N5 . 0.0(4)
